data_7225440
loop_
_publ_author_name
'Narayanasamy, Vilvamani'
'Chhatwal, Megha'
'Bhowmick, Indrani'
'Gupta, Rinkoo Devi'
'Awasthi, Satish Kumar'

_publ_section_title
;
 Gold nanocomposite assemblies using functionalized Ru(II)-polypyridyl
 complexes
;
_journal_name_full 'RSC Adv.'
_journal_paper_doi 10.1039/C6RA11516K
_journal_year 2016
_chemical_formula_sum 'C58 H68 N8 O10 Ru'
_chemical_formula_weight 1140.29
_chemical_name_systematic
;
?
;
_space_group_IT_number 15
_symmetry_cell_setting monoclinic
_symmetry_space_group_name_Hall '-C 2yc'
_symmetry_space_group_name_H-M 'C 1 2/c 1'
_atom_sites_solution_hydrogens geom
_atom_sites_solution_primary direct
_atom_sites_solution_secondary difmap
_audit_creation_method SHELXL-97
_audit_update_record
;
2013-04-20 deposited with the CCDC.
2016-06-01 downloaded from the CCDC.
;
_cell_angle_alpha 90.000
_cell_angle_beta 101.668(5)
_cell_angle_gamma 90.000
_cell_formula_units_Z 4
_cell_length_a 11.453(5)
_cell_length_b 25.177(5)
_cell_length_c 19.727(5)
_cell_measurement_reflns_used 4916
_cell_measurement_temperature 293(2)
_cell_measurement_theta_max 25
_cell_measurement_theta_min 3.03
_cell_volume 5571(3)
_computing_structure_refinement 'SHELXL-97 (Sheldrick, 2008)'
_computing_structure_solution 'SHELXS-97 (Sheldrick, 2008)'
_diffrn_ambient_temperature 293(2)
_diffrn_measured_fraction_theta_full 0.998
_diffrn_measured_fraction_theta_max 0.998
_diffrn_radiation_monochromator graphite
_diffrn_radiation_source 'fine-focus sealed tube'
_diffrn_radiation_type MoK\a
_diffrn_radiation_wavelength 0.71073
_diffrn_reflns_av_R_equivalents 0.0887
_diffrn_reflns_av_sigmaI/netI 0.0979
_diffrn_reflns_limit_h_max 12
_diffrn_reflns_limit_h_min -13
_diffrn_reflns_limit_k_max 29
_diffrn_reflns_limit_k_min -29
_diffrn_reflns_limit_l_max 22
_diffrn_reflns_limit_l_min -23
_diffrn_reflns_number 20805
_diffrn_reflns_theta_full 25.00
_diffrn_reflns_theta_max 25.00
_diffrn_reflns_theta_min 3.03
_exptl_absorpt_coefficient_mu 0.347
_exptl_absorpt_correction_T_max 0.986
_exptl_absorpt_correction_T_min 0.979
_exptl_absorpt_correction_type empirical
_exptl_absorpt_process_details sadabs
_exptl_crystal_colour red
_exptl_crystal_density_diffrn 1.357
_exptl_crystal_density_meas ?
_exptl_crystal_density_method 'not measured'
_exptl_crystal_description prism
_exptl_crystal_F_000 2384
_exptl_crystal_size_max 0.06
_exptl_crystal_size_mid 0.06
_exptl_crystal_size_min 0.04
_refine_diff_density_max 0.746
_refine_diff_density_min -0.605
_refine_diff_density_rms 0.094
_refine_ls_extinction_method none
_refine_ls_goodness_of_fit_ref 1.091
_refine_ls_hydrogen_treatment mixed
_refine_ls_matrix_type full
_refine_ls_number_parameters 359
_refine_ls_number_reflns 4916
_refine_ls_number_restraints 3
_refine_ls_restrained_S_all 1.096
_refine_ls_R_factor_all 0.1006
_refine_ls_R_factor_gt 0.0722
_refine_ls_shift/su_max 0.000
_refine_ls_shift/su_mean 0.000
_refine_ls_structure_factor_coef Fsqd
_refine_ls_weighting_details 'calc w=1/[\s^2^(Fo^2^)+(0.0433P)^2^+20.7129P] where P=(Fo^2^+2Fc^2^)/3'
_refine_ls_weighting_scheme calc
_refine_ls_wR_factor_gt 0.1370
_refine_ls_wR_factor_ref 0.1483
_reflns_number_gt 3849
_reflns_number_total 4916
_reflns_threshold_expression >2sigma(I)
_cod_data_source_file c6ra11516k2.cif
_cod_data_source_block shelxl
_cod_depositor_comments
;
The following automatic conversions were performed:

'_exptl_crystal_density_meas' value 'not measured' was changed to '?'
- the value is perceived as not measured.

Automatic conversion script
Id: cif_fix_values 4268 2015-11-12 08:31:59Z antanas 
;
_cod_original_sg_symbol_H-M C2/c
_cod_database_code 7225440

loop_
_symmetry_equiv_pos_as_xyz
'x, y, z'
'-x, y, -z+1/2'
'x+1/2, y+1/2, z'
'-x+1/2, y+1/2, -z+1/2'
'-x, -y, -z'
'x, -y, z-1/2'
'-x+1/2, -y+1/2, -z'
'x+1/2, -y+1/2, z-1/2'

loop_
_atom_site_label
_atom_site_type_symbol
_atom_site_fract_x
_atom_site_fract_y
_atom_site_fract_z
_atom_site_U_iso_or_equiv
_atom_site_adp_type
_atom_site_occupancy
_atom_site_symmetry_multiplicity
_atom_site_calc_flag
_atom_site_refinement_flags
Ru1 Ru 0.5000 0.20462(2) 0.7500 0.01918(19) Uani 1 2 d S
N4 N 0.5885(3) 0.46284(16) 0.7894(2) 0.0235(10) Uani 1 1 d .
N2 N 0.5760(3) 0.20118(16) 0.6636(2) 0.0233(9) Uani 1 1 d .
C20 C 0.5000 0.5500(3) 0.7500 0.0234(17) Uani 1 2 d S
O1 O 0.5305(4) 0.74429(15) 0.8070(2) 0.0513(12) Uani 1 1 d .
C27 C 0.5000 0.4914(3) 0.7500 0.0223(16) Uani 1 2 d S
N3 N 0.6037(3) 0.26707(16) 0.7935(2) 0.0226(10) Uani 1 1 d .
C2 C 0.4228(4) 0.13745(18) 0.6302(3) 0.0219(11) Uani 1 1 d .
N1 N 0.3953(3) 0.14702(15) 0.6934(2) 0.0217(10) Uani 1 1 d .
C14 C 0.5565(4) 0.31599(19) 0.7738(3) 0.0218(11) Uani 1 1 d .
C23 C 0.5000 0.6617(3) 0.7500 0.0256(17) Uani 1 2 d S
C15 C 0.6136(4) 0.36357(18) 0.7985(2) 0.0206(11) Uani 1 1 d .
C8 C 0.4868(5) 0.1229(2) 0.5013(3) 0.0342(14) Uani 1 1 d .
H8 H 0.5068 0.1183 0.4583 0.041 Uiso 1 1 calc R
C17 C 0.7729(5) 0.3110(2) 0.8624(3) 0.0327(14) Uani 1 1 d .
H17 H 0.8471 0.3082 0.8919 0.039 Uiso 1 1 calc R
C18 C 0.5544(4) 0.41174(19) 0.7737(2) 0.0213(11) Uani 1 1 d .
C9 C 0.5521(4) 0.1599(2) 0.5492(3) 0.0291(13) Uani 1 1 d .
C3 C 0.3604(4) 0.1005(2) 0.5829(3) 0.0262(12) Uani 1 1 d .
C1 C 0.5188(4) 0.16690(19) 0.6138(2) 0.0216(11) Uani 1 1 d .
C22 C 0.5637(4) 0.63330(19) 0.8053(3) 0.0283(13) Uani 1 1 d .
H22 H 0.6066 0.6515 0.8433 0.034 Uiso 1 1 calc R
C16 C 0.7243(4) 0.3597(2) 0.8438(3) 0.0267(12) Uani 1 1 d .
H16 H 0.7649 0.3904 0.8612 0.032 Uiso 1 1 calc R
C7 C 0.3958(5) 0.0943(2) 0.5176(3) 0.0346(14) Uani 1 1 d .
H7 H 0.3554 0.0700 0.4856 0.042 Uiso 1 1 calc R
C21 C 0.5649(4) 0.5783(2) 0.8054(3) 0.0275(12) Uani 1 1 d .
H21 H 0.6095 0.5602 0.8429 0.033 Uiso 1 1 calc R
C11 C 0.7069(5) 0.2228(2) 0.5869(3) 0.0341(14) Uani 1 1 d .
H11 H 0.7720 0.2424 0.5795 0.041 Uiso 1 1 calc R
C10 C 0.6495(5) 0.1893(2) 0.5372(3) 0.0343(14) Uani 1 1 d .
H10 H 0.6748 0.1860 0.4954 0.041 Uiso 1 1 calc R
C24 C 0.5000 0.7213(3) 0.7500 0.035(2) Uani 1 2 d S
C6 C 0.3079(4) 0.1180(2) 0.7108(3) 0.0318(13) Uani 1 1 d .
H6 H 0.2889 0.1234 0.7539 0.038 Uiso 1 1 calc R
C12 C 0.6680(4) 0.2277(2) 0.6492(3) 0.0289(13) Uani 1 1 d .
H12 H 0.7089 0.2508 0.6825 0.035 Uiso 1 1 calc R
C4 C 0.2708(5) 0.0712(2) 0.6040(3) 0.0367(14) Uani 1 1 d .
H4 H 0.2290 0.0456 0.5748 0.044 Uiso 1 1 calc R
C13 C 0.7098(4) 0.2654(2) 0.8368(3) 0.0283(13) Uani 1 1 d .
H13 H 0.7430 0.2324 0.8504 0.034 Uiso 1 1 calc R
C5 C 0.2447(5) 0.0800(2) 0.6672(3) 0.0391(15) Uani 1 1 d .
H5 H 0.1846 0.0607 0.6812 0.047 Uiso 1 1 calc R
O10 O 0.7764(4) 0.48959(16) 0.8924(2) 0.0437(11) Uani 1 1 d .
O2 O 0.4648(7) 0.7225(3) 0.9278(3) 0.118(3) Uani 1 1 d D
H2 H 0.4884 0.7193 0.8914 0.177 Uiso 1 1 calc RD
O4 O 0.6012(6) 0.8415(2) 0.8605(3) 0.0798(17) Uani 1 1 d D
C35 C 0.6705(8) 0.8683(3) 0.8219(4) 0.080(3) Uani 1 1 d .
H35A H 0.6189 0.8867 0.7842 0.095 Uiso 1 1 calc R
H35B H 0.7175 0.8428 0.8019 0.095 Uiso 1 1 calc R
C39 C 0.8642(6) 0.5173(3) 0.8661(5) 0.075(3) Uani 1 1 d D
H39A H 0.8241 0.5433 0.8332 0.090 Uiso 1 1 calc R
H39B H 0.9125 0.5367 0.9041 0.090 Uiso 1 1 calc R
C40 C 0.9383(11) 0.4892(4) 0.8349(7) 0.173(7) Uani 1 1 d D
H40A H 0.9936 0.5129 0.8198 0.259 Uiso 1 1 calc R
H40B H 0.8929 0.4708 0.7956 0.259 Uiso 1 1 calc R
H40C H 0.9813 0.4639 0.8669 0.259 Uiso 1 1 calc R
C44 C 0.4878(8) 0.6773(3) 0.9653(4) 0.077(2) Uani 1 1 d .
H44A H 0.5733 0.6736 0.9811 0.093 Uiso 1 1 calc R
H44B H 0.4598 0.6471 0.9360 0.093 Uiso 1 1 calc R
C45 C 0.4310(9) 0.6769(4) 1.0247(5) 0.113(4) Uani 1 1 d .
H45A H 0.4499 0.6443 1.0499 0.169 Uiso 1 1 calc R
H45B H 0.3462 0.6796 1.0093 0.169 Uiso 1 1 calc R
H45C H 0.4593 0.7064 1.0543 0.169 Uiso 1 1 calc R
C41 C 0.7508(9) 0.9068(4) 0.8636(6) 0.130(4) Uani 1 1 d .
H41A H 0.7964 0.9248 0.8348 0.195 Uiso 1 1 calc R
H41B H 0.8038 0.8885 0.9001 0.195 Uiso 1 1 calc R
H41C H 0.7047 0.9322 0.8832 0.195 Uiso 1 1 calc R
O7 O 0.5251(8) 0.4970(5) 0.9665(5) 0.223(6) Uani 1 1 d .
C48 C 0.6492(10) 0.5214(4) 0.9878(5) 0.114(4) Uani 1 1 d .
H48A H 0.6889 0.5203 0.9494 0.171 Uiso 1 1 calc R
H48B H 0.6946 0.5017 1.0258 0.171 Uiso 1 1 calc R
H48C H 0.6422 0.5577 1.0017 0.171 Uiso 1 1 calc R
H10A H 0.708(7) 0.485(3) 0.861(4) 0.09(3) Uiso 1 1 d .
H4A H 0.555(9) 0.813(3) 0.837(5) 0.19(5) Uiso 1 1 d D

loop_
_atom_site_aniso_label
_atom_site_aniso_U_11
_atom_site_aniso_U_22
_atom_site_aniso_U_33
_atom_site_aniso_U_23
_atom_site_aniso_U_13
_atom_site_aniso_U_12
Ru1 0.0207(3) 0.0176(3) 0.0180(3) 0.000 0.0011(2) 0.000
N4 0.026(2) 0.019(2) 0.024(2) 0.0016(19) 0.0011(19) -0.0007(18)
N2 0.023(2) 0.023(2) 0.023(2) 0.006(2) 0.0020(18) 0.0016(19)
C20 0.022(4) 0.020(4) 0.029(4) 0.000 0.008(3) 0.000
O1 0.077(3) 0.024(2) 0.047(3) -0.006(2) -0.003(2) -0.001(2)
C27 0.024(4) 0.021(4) 0.022(4) 0.000 0.006(3) 0.000
N3 0.019(2) 0.023(2) 0.023(2) 0.0030(19) -0.0010(19) 0.0034(17)
C2 0.020(3) 0.020(3) 0.024(3) 0.004(2) 0.002(2) 0.001(2)
N1 0.024(2) 0.019(2) 0.021(2) 0.0023(18) 0.0021(19) 0.0028(17)
C14 0.019(3) 0.025(3) 0.019(3) 0.003(2) 0.000(2) 0.000(2)
C23 0.029(4) 0.023(4) 0.026(4) 0.000 0.008(3) 0.000
C15 0.019(3) 0.021(3) 0.021(3) 0.000(2) 0.001(2) 0.001(2)
C8 0.045(4) 0.036(3) 0.020(3) -0.001(3) 0.005(3) 0.003(3)
C17 0.025(3) 0.029(3) 0.038(3) 0.000(3) -0.008(3) 0.000(2)
C18 0.021(3) 0.024(3) 0.017(3) -0.002(2) -0.001(2) -0.002(2)
C9 0.029(3) 0.027(3) 0.030(3) 0.008(2) 0.004(3) 0.000(2)
C3 0.026(3) 0.027(3) 0.023(3) -0.002(2) -0.001(2) 0.003(2)
C1 0.029(3) 0.020(3) 0.015(3) 0.008(2) 0.002(2) 0.005(2)
C22 0.034(3) 0.021(3) 0.029(3) -0.008(2) 0.005(3) -0.003(2)
C16 0.027(3) 0.025(3) 0.026(3) -0.003(2) 0.001(2) -0.004(2)
C7 0.038(3) 0.032(3) 0.029(3) -0.006(3) -0.005(3) 0.001(3)
C21 0.032(3) 0.024(3) 0.025(3) 0.000(2) 0.005(2) 0.002(2)
C11 0.035(3) 0.032(3) 0.037(4) 0.012(3) 0.012(3) -0.005(2)
C10 0.041(3) 0.037(4) 0.027(3) 0.010(3) 0.010(3) 0.002(3)
C24 0.037(5) 0.024(4) 0.044(6) 0.000 0.005(4) 0.000
C6 0.033(3) 0.033(3) 0.032(3) -0.003(3) 0.012(3) -0.003(2)
C12 0.025(3) 0.028(3) 0.032(3) 0.006(2) 0.003(2) -0.002(2)
C4 0.030(3) 0.036(3) 0.041(4) -0.013(3) 0.001(3) -0.008(3)
C13 0.023(3) 0.027(3) 0.030(3) 0.003(2) -0.007(2) 0.006(2)
C5 0.028(3) 0.040(4) 0.050(4) -0.008(3) 0.012(3) -0.016(3)
O10 0.042(3) 0.039(3) 0.043(3) 0.003(2) -0.007(2) -0.005(2)
O2 0.153(6) 0.131(6) 0.080(5) 0.043(4) 0.049(4) 0.097(5)
O4 0.135(5) 0.057(3) 0.062(4) -0.022(3) 0.053(3) -0.035(3)
C35 0.131(8) 0.048(5) 0.077(6) 0.000(4) 0.063(6) -0.003(5)
C39 0.053(5) 0.060(5) 0.105(7) 0.010(5) -0.003(5) -0.023(4)
C40 0.177(11) 0.108(9) 0.291(18) -0.082(10) 0.186(12) -0.066(8)
C44 0.099(6) 0.072(6) 0.067(6) 0.000(5) 0.030(5) -0.004(5)
C45 0.139(9) 0.139(9) 0.074(7) -0.025(6) 0.054(6) -0.045(7)
C41 0.130(9) 0.127(9) 0.146(11) -0.038(8) 0.060(8) -0.064(7)
O7 0.106(7) 0.403(16) 0.174(11) 0.094(11) 0.063(6) 0.011(9)
C48 0.147(10) 0.130(9) 0.071(7) 0.030(6) 0.035(7) 0.042(8)

loop_
_atom_type_symbol
_atom_type_description
_atom_type_scat_dispersion_real
_atom_type_scat_dispersion_imag
_atom_type_scat_source
C C 0.0033 0.0016 'International Tables Vol C Tables 4.2.6.8 and 6.1.1.4'
H H 0.0000 0.0000 'International Tables Vol C Tables 4.2.6.8 and 6.1.1.4'
N N 0.0061 0.0033 'International Tables Vol C Tables 4.2.6.8 and 6.1.1.4'
O O 0.0106 0.0060 'International Tables Vol C Tables 4.2.6.8 and 6.1.1.4'
F F 0.0171 0.0103 'International Tables Vol C Tables 4.2.6.8 and 6.1.1.4'
P P 0.1023 0.0942 'International Tables Vol C Tables 4.2.6.8 and 6.1.1.4'
Cl Cl 0.1484 0.1585 'International Tables Vol C Tables 4.2.6.8 and 6.1.1.4'
Ru Ru -1.2594 0.8363 'International Tables Vol C Tables 4.2.6.8 and 6.1.1.4'

loop_
_geom_angle_atom_site_label_1
_geom_angle_atom_site_label_2
_geom_angle_atom_site_label_3
_geom_angle
_geom_angle_site_symmetry_1
_geom_angle_site_symmetry_3
N3 Ru1 N3 79.9(2) 2_656 .
N3 Ru1 N1 95.07(15) 2_656 .
N3 Ru1 N1 172.07(16) . .
N3 Ru1 N1 172.07(16) 2_656 2_656
N3 Ru1 N1 95.08(15) . 2_656
N1 Ru1 N1 90.5(2) . 2_656
N3 Ru1 N2 89.53(16) 2_656 .
N3 Ru1 N2 94.16(16) . .
N1 Ru1 N2 79.57(16) . .
N1 Ru1 N2 97.01(16) 2_656 .
N3 Ru1 N2 94.16(16) 2_656 2_656
N3 Ru1 N2 89.53(16) . 2_656
N1 Ru1 N2 97.01(16) . 2_656
N1 Ru1 N2 79.57(16) 2_656 2_656
N2 Ru1 N2 175.2(2) . 2_656
C27 N4 C18 103.0(4) . .
C12 N2 C1 116.7(4) . .
C12 N2 Ru1 129.8(4) . .
C1 N2 Ru1 113.4(3) . .
C21 C20 C21 118.1(6) 2_656 .
C21 C20 C27 120.9(3) 2_656 .
C21 C20 C27 120.9(3) . .
N4 C27 N4 115.8(6) 2_656 .
N4 C27 C20 122.1(3) 2_656 .
N4 C27 C20 122.1(3) . .
C13 N3 C14 117.7(4) . .
C13 N3 Ru1 128.2(3) . .
C14 N3 Ru1 114.1(3) . .
N1 C2 C3 122.8(5) . .
N1 C2 C1 116.6(4) . .
C3 C2 C1 120.6(5) . .
C6 N1 C2 117.4(4) . .
C6 N1 Ru1 128.9(4) . .
C2 N1 Ru1 113.7(3) . .
N3 C14 C15 122.6(4) . .
N3 C14 C14 115.9(3) . 2_656
C15 C14 C14 121.4(3) . 2_656
C22 C23 C22 117.7(6) 2_656 .
C22 C23 C24 121.1(3) 2_656 .
C22 C23 C24 121.1(3) . .
C16 C15 C14 117.5(4) . .
C16 C15 C18 125.7(4) . .
C14 C15 C18 116.8(4) . .
C7 C8 C9 121.1(5) . .
C7 C8 H8 119.5 . .
C9 C8 H8 119.5 . .
C16 C17 C13 119.2(5) . .
C16 C17 H17 120.4 . .
C13 C17 H17 120.4 . .
N4 C18 C18 109.1(3) . 2_656
N4 C18 C15 129.1(4) . .
C18 C18 C15 121.8(3) 2_656 .
C10 C9 C1 117.2(5) . .
C10 C9 C8 124.3(5) . .
C1 C9 C8 118.5(5) . .
C4 C3 C2 117.3(5) . .
C4 C3 C7 124.6(5) . .
C2 C3 C7 118.0(5) . .
N2 C1 C9 123.2(5) . .
N2 C1 C2 116.6(4) . .
C9 C1 C2 120.3(5) . .
C23 C22 C21 121.4(5) . .
C23 C22 H22 119.3 . .
C21 C22 H22 119.3 . .
C17 C16 C15 120.1(5) . .
C17 C16 H16 120.0 . .
C15 C16 H16 120.0 . .
C8 C7 C3 121.5(5) . .
C8 C7 H7 119.2 . .
C3 C7 H7 119.2 . .
C22 C21 C20 120.6(5) . .
C22 C21 H21 119.7 . .
C20 C21 H21 119.7 . .
C10 C11 C12 119.8(5) . .
C10 C11 H11 120.1 . .
C12 C11 H11 120.1 . .
C11 C10 C9 119.5(5) . .
C11 C10 H10 120.3 . .
C9 C10 H10 120.3 . .
O1 C24 O1 124.8(7) 2_656 .
O1 C24 C23 117.6(4) 2_656 .
O1 C24 C23 117.6(4) . .
N1 C6 C5 122.7(5) . .
N1 C6 H6 118.7 . .
C5 C6 H6 118.7 . .
N2 C12 C11 123.6(5) . .
N2 C12 H12 118.2 . .
C11 C12 H12 118.2 . .
C5 C4 C3 120.0(5) . .
C5 C4 H4 120.0 . .
C3 C4 H4 120.0 . .
N3 C13 C17 122.9(5) . .
N3 C13 H13 118.6 . .
C17 C13 H13 118.6 . .
C4 C5 C6 119.8(5) . .
C4 C5 H5 120.1 . .
C6 C5 H5 120.1 . .
C39 O10 H10A 113(5) . .
C44 O2 H2 109.5 . .
C35 O4 H4A 116(7) . .
O4 C35 C41 112.2(7) . .
O4 C35 H35A 109.2 . .
C41 C35 H35A 109.2 . .
O4 C35 H35B 109.2 . .
C41 C35 H35B 109.2 . .
H35A C35 H35B 107.9 . .
C40 C39 O10 118.3(7) . .
C40 C39 H39A 107.7 . .
O10 C39 H39A 107.7 . .
C40 C39 H39B 107.7 . .
O10 C39 H39B 107.7 . .
H39A C39 H39B 107.1 . .
C39 C40 H40A 109.5 . .
C39 C40 H40B 109.5 . .
H40A C40 H40B 109.5 . .
C39 C40 H40C 109.5 . .
H40A C40 H40C 109.5 . .
H40B C40 H40C 109.5 . .
O2 C44 C45 112.3(8) . .
O2 C44 H44A 109.1 . .
C45 C44 H44A 109.1 . .
O2 C44 H44B 109.1 . .
C45 C44 H44B 109.1 . .
H44A C44 H44B 107.9 . .
C44 C45 H45A 109.5 . .
C44 C45 H45B 109.5 . .
H45A C45 H45B 109.5 . .
C44 C45 H45C 109.5 . .
H45A C45 H45C 109.5 . .
H45B C45 H45C 109.5 . .
C35 C41 H41A 109.5 . .
C35 C41 H41B 109.5 . .
H41A C41 H41B 109.5 . .
C35 C41 H41C 109.5 . .
H41A C41 H41C 109.5 . .
H41B C41 H41C 109.5 . .
C48 O7 O7 102.2(12) . 5_667
O7 C48 H48A 109.5 . .
O7 C48 H48B 109.5 . .
H48A C48 H48B 109.5 . .
O7 C48 H48C 109.5 . .
H48A C48 H48C 109.5 . .
H48B C48 H48C 109.5 . .

loop_
_geom_bond_atom_site_label_1
_geom_bond_atom_site_label_2
_geom_bond_distance
_geom_bond_site_symmetry_2
Ru1 N3 2.051(4) 2_656
Ru1 N3 2.051(4) .
Ru1 N1 2.061(4) .
Ru1 N1 2.061(4) 2_656
Ru1 N2 2.067(4) .
Ru1 N2 2.067(4) 2_656
N4 C27 1.352(5) .
N4 C18 1.362(6) .
N2 C12 1.326(6) .
N2 C1 1.370(6) .
C20 C21 1.388(6) 2_656
C20 C21 1.388(6) .
C20 C27 1.475(9) .
O1 C24 1.249(5) .
C27 N4 1.352(5) 2_656
N3 C13 1.337(6) .
N3 C14 1.370(6) .
C2 N1 1.367(6) .
C2 C3 1.405(7) .
C2 C1 1.416(7) .
N1 C6 1.340(6) .
C14 C15 1.404(6) .
C14 C14 1.437(9) 2_656
C23 C22 1.383(6) 2_656
C23 C22 1.383(6) .
C23 C24 1.501(10) .
C15 C16 1.398(7) .
C15 C18 1.427(6) .
C8 C7 1.358(8) .
C8 C9 1.426(7) .
C8 H8 0.9300 .
C17 C16 1.367(7) .
C17 C13 1.395(7) .
C17 H17 0.9300 .
C18 C18 1.399(9) 2_656
C9 C10 1.398(7) .
C9 C1 1.414(7) .
C3 C4 1.393(7) .
C3 C7 1.436(7) .
C22 C21 1.385(7) .
C22 H22 0.9300 .
C16 H16 0.9300 .
C7 H7 0.9300 .
C21 H21 0.9300 .
C11 C10 1.358(7) .
C11 C12 1.395(7) .
C11 H11 0.9300 .
C10 H10 0.9300 .
C24 O1 1.249(5) 2_656
C6 C5 1.388(7) .
C6 H6 0.9300 .
C12 H12 0.9300 .
C4 C5 1.357(8) .
C4 H4 0.9300 .
C13 H13 0.9300 .
C5 H5 0.9300 .
O10 C39 1.405(8) .
O10 H10A 0.91(7) .
O2 C44 1.353(9) .
O2 H2 0.8200 .
O4 C35 1.382(8) .
O4 H4A 0.96(2) .
C35 C41 1.468(11) .
C35 H35A 0.9700 .
C35 H35B 0.9700 .
C39 C40 1.346(10) .
C39 H39A 0.9700 .
C39 H39B 0.9700 .
C40 H40A 0.9600 .
C40 H40B 0.9600 .
C40 H40C 0.9600 .
C44 C45 1.450(10) .
C44 H44A 0.9700 .
C44 H44B 0.9700 .
C45 H45A 0.9600 .
C45 H45B 0.9600 .
C45 H45C 0.9600 .
C41 H41A 0.9600 .
C41 H41B 0.9600 .
C41 H41C 0.9600 .
O7 C48 1.528(13) .
O7 O7 1.553(17) 5_667
C48 H48A 0.9600 .
C48 H48B 0.9600 .
C48 H48C 0.9600 .
